data_4333815
loop_
_publ_author_name
'Thomas Z\"oller'
'Klaus Jurkschat'

_publ_contact_author_address
;Technische Universit\"at Dortmund
Otto-Hahn-Stra\&se 6
Lehrstuhl f\"ur Anorganische Chemie II
44227 Dortmund
;
_publ_contact_author_email klaus.jurkschat@tu-dortmund.de
_publ_contact_author_name 'Klaus Jurkschat'
_publ_section_title
;
 Novel Trialkanolamine Derivatives of Tin of the Type
 [N(CH2CMe2O)2(CH2)nOSnOR]m (m= 1, 2;n= 2, 3; R =t-Bu, 2,6-Me2C6H3) and
 Related Tri- and Pentanuclear Tin(IV) Oxoclusters. Syntheses and
 Molecular Structures
;
_journal_name_full 'Inorganic Chemistry'
_journal_page_first 1872
_journal_page_last 1882
_journal_paper_doi 10.1021/ic302042n
_journal_volume 52
_journal_year 2013
_chemical_formula_moiety 'C36 H58 N2 O8 Sn2'
_chemical_formula_sum 'C36 H58 N2 O8 Sn2'
_chemical_formula_weight 884.22
_chemical_melting_point 467
_chemical_name_systematic
; 
Bis{1-(2,6-dimethylphenolato)-(2,8,9-trioxa-5-aza-
3,3,7,7-tetramethyl-stannatricyclo[3.3.3.0^1.5^]undecane}
;
_space_group_IT_number 14
_symmetry_cell_setting monoclinic
_symmetry_space_group_name_Hall '-P 2yn'
_symmetry_space_group_name_H-M 'P 1 21/n 1'
_atom_sites_solution_hydrogens geom
_atom_sites_solution_primary direct
_atom_sites_solution_secondary difmap
_audit_creation_method SHELXL-97
_cell_angle_alpha 90.00
_cell_angle_beta 94.049(3)
_cell_angle_gamma 90.00
_cell_formula_units_Z 2
_cell_length_a 8.3446(3)
_cell_length_b 15.5890(5)
_cell_length_c 14.5629(5)
_cell_measurement_reflns_used 7689
_cell_measurement_temperature 173(2)
_cell_measurement_theta_max 29.0702
_cell_measurement_theta_min 2.4461
_cell_volume 1889.67(11)
_computing_cell_refinement 'CrysAlisPro, Oxford Diffraction Ltd., Version 1.171.33.55''
_computing_data_collection 'CrysAlisPro, Oxford Diffraction Ltd., Version 1.171.33.55''
_computing_data_reduction 'CrysAlisPro, Oxford Diffraction Ltd., Version 1.171.33.55''
_computing_molecular_graphics 'SHELXP-97 (Sheldrick, 1997)'
_computing_publication_material 'enCIFer Version 1.4'
_computing_structure_refinement 'SHELXL-97 (Sheldrick, 1997)'
_computing_structure_solution 'SHELXS-97 (Sheldrick, 1990)'
_diffrn_ambient_temperature 173(2)
_diffrn_measured_fraction_theta_full 0.999
_diffrn_measured_fraction_theta_max 0.999
_diffrn_measurement_device_type 'Xcalibur2 CCD Diffractometer'
_diffrn_measurement_method '\w und \y scan'
_diffrn_radiation_monochromator graphite
_diffrn_radiation_source 'fine-focus sealed tube'
_diffrn_radiation_type MoK\a
_diffrn_radiation_wavelength 0.71073
_diffrn_reflns_av_R_equivalents 0.0312
_diffrn_reflns_av_sigmaI/netI 0.0342
_diffrn_reflns_limit_h_max 9
_diffrn_reflns_limit_h_min -10
_diffrn_reflns_limit_k_max 18
_diffrn_reflns_limit_k_min -18
_diffrn_reflns_limit_l_max 17
_diffrn_reflns_limit_l_min -17
_diffrn_reflns_number 11113
_diffrn_reflns_theta_full 25.50
_diffrn_reflns_theta_max 25.50
_diffrn_reflns_theta_min 2.61
_exptl_absorpt_coefficient_mu 1.373
_exptl_absorpt_correction_T_max 1.00000
_exptl_absorpt_correction_T_min 0.71074
_exptl_absorpt_correction_type multi-scan
_exptl_absorpt_process_details
;
CrysAlis RED, Oxford Diffraction Ltd.,
Version 1.171.32.37 (release 24-10-2008 CrysAlis171 .NET)
(compiled Oct 24 2008,09:44:38)
empirical absorption correction using spherical harmonics,
 implemented in SCALE3 ABSPACK scaling algorithm.
;
_exptl_crystal_colour colourless
_exptl_crystal_density_diffrn 1.554
_exptl_crystal_description block
_exptl_crystal_F_000 904
_exptl_crystal_size_max 0.49
_exptl_crystal_size_mid 0.36
_exptl_crystal_size_min 0.12
_refine_diff_density_max 0.284
_refine_diff_density_min -0.561
_refine_diff_density_rms 0.077
_refine_ls_extinction_method none
_refine_ls_goodness_of_fit_ref 0.953
_refine_ls_hydrogen_treatment constr
_refine_ls_matrix_type full
_refine_ls_number_parameters 219
_refine_ls_number_reflns 3505
_refine_ls_number_restraints 0
_refine_ls_restrained_S_all 0.953
_refine_ls_R_factor_all 0.0267
_refine_ls_R_factor_gt 0.0211
_refine_ls_shift/su_max 0.003
_refine_ls_shift/su_mean 0.000
_refine_ls_structure_factor_coef Fsqd
_refine_ls_weighting_details 'calc w=1/[\s^2^(Fo^2^)+(0.0264P)^2^+0.0000P] where P=(Fo^2^+2Fc^2^)/3'
_refine_ls_weighting_scheme calc
_refine_ls_wR_factor_gt 0.0483
_refine_ls_wR_factor_ref 0.0490
_reflns_number_gt 2958
_reflns_number_total 3505
_reflns_threshold_expression >2sigma(I)
_cod_data_source_file ic302042n_si_002_4.cif
_cod_data_source_block 1782_compound5
_cod_database_code 4333815

loop_
_symmetry_equiv_pos_as_xyz
'x, y, z'
'-x+1/2, y+1/2, -z+1/2'
'-x, -y, -z'
'x-1/2, -y-1/2, z-1/2'

loop_
_atom_site_label
_atom_site_type_symbol
_atom_site_fract_x
_atom_site_fract_y
_atom_site_fract_z
_atom_site_U_iso_or_equiv
_atom_site_adp_type
_atom_site_occupancy
_atom_site_symmetry_multiplicity
_atom_site_calc_flag
_atom_site_refinement_flags
Sn1 Sn 0.056371(19) 0.090538(9) 0.936303(10) 0.00985(6) Uani 1 1 d .
O1 O 0.24315(19) 0.06033(10) 0.86636(10) 0.0148(4) Uani 1 1 d .
N1 N -0.0662(2) 0.05628(12) 0.78669(12) 0.0111(4) Uani 1 1 d .
O2 O -0.0745(2) 0.19372(9) 0.90050(10) 0.0169(4) Uani 1 1 d .
O3 O -0.13107(19) 0.01113(9) 0.96457(9) 0.0128(4) Uani 1 1 d .
O4 O 0.16117(19) 0.16274(9) 1.03932(9) 0.0148(4) Uani 1 1 d .
C11 C 0.2146(3) 0.00077(15) 0.79234(14) 0.0158(5) Uani 1 1 d .
C12 C 0.0664(3) 0.02903(15) 0.73168(14) 0.0155(5) Uani 1 1 d .
H12A H 0.0956 0.0762 0.6927 0.019 Uiso 1 1 calc R
H12B H 0.0303 -0.0182 0.6920 0.019 Uiso 1 1 calc R
C13 C 0.3609(3) 0.00435(17) 0.73626(16) 0.0237(6) Uani 1 1 d .
H13A H 0.4542 -0.0133 0.7739 0.036 Uiso 1 1 calc R
H13B H 0.3757 0.0620 0.7151 0.036 Uiso 1 1 calc R
H13C H 0.3455 -0.0334 0.6843 0.036 Uiso 1 1 calc R
C14 C 0.1949(3) -0.08934(14) 0.83030(17) 0.0201(6) Uani 1 1 d .
H14A H 0.2891 -0.1046 0.8685 0.030 Uiso 1 1 calc R
H14B H 0.1805 -0.1293 0.7802 0.030 Uiso 1 1 calc R
H14C H 0.1027 -0.0910 0.8661 0.030 Uiso 1 1 calc R
C21 C -0.0895(3) 0.21497(15) 0.80515(15) 0.0195(6) Uani 1 1 d .
C22 C -0.1493(3) 0.13535(14) 0.75147(14) 0.0146(5) Uani 1 1 d .
H22A H -0.2640 0.1292 0.7564 0.017 Uiso 1 1 calc R
H22B H -0.1309 0.1427 0.6869 0.017 Uiso 1 1 calc R
C23 C -0.2170(4) 0.28467(16) 0.79182(17) 0.0315(7) Uani 1 1 d .
H23A H -0.1815 0.3352 0.8250 0.047 Uiso 1 1 calc R
H23B H -0.3156 0.2647 0.8145 0.047 Uiso 1 1 calc R
H23C H -0.2342 0.2980 0.7275 0.047 Uiso 1 1 calc R
C24 C 0.0701(4) 0.24799(16) 0.77569(17) 0.0310(7) Uani 1 1 d .
H24A H 0.1022 0.2973 0.8119 0.046 Uiso 1 1 calc R
H24B H 0.0590 0.2636 0.7118 0.046 Uiso 1 1 calc R
H24C H 0.1500 0.2039 0.7848 0.046 Uiso 1 1 calc R
C31 C -0.2586(3) 0.00576(15) 0.89274(14) 0.0143(5) Uani 1 1 d .
H31A H -0.3183 0.0592 0.8888 0.017 Uiso 1 1 calc R
H31B H -0.3321 -0.0401 0.9061 0.017 Uiso 1 1 calc R
C32 C -0.1850(3) -0.01170(14) 0.80272(14) 0.0139(5) Uani 1 1 d .
H32A H -0.1326 -0.0673 0.8051 0.017 Uiso 1 1 calc R
H32B H -0.2682 -0.0123 0.7527 0.017 Uiso 1 1 calc R
C41 C 0.2004(3) 0.24743(14) 1.02727(15) 0.0164(5) Uani 1 1 d .
C42 C 0.0925(3) 0.31172(15) 1.04813(15) 0.0191(6) Uani 1 1 d .
C43 C 0.1368(4) 0.39682(15) 1.03556(17) 0.0279(7) Uani 1 1 d .
H43A H 0.0650 0.4403 1.0478 0.034 Uiso 1 1 calc R
C44 C 0.2846(4) 0.41801(16) 1.00544(17) 0.0330(8) Uani 1 1 d .
H44A H 0.3115 0.4752 0.9968 0.040 Uiso 1 1 calc R
C45 C 0.3921(4) 0.35393(17) 0.98826(16) 0.0292(7) Uani 1 1 d .
H45A H 0.4927 0.3683 0.9692 0.035 Uiso 1 1 calc R
C46 C 0.3524(3) 0.26774(16) 0.99894(15) 0.0199(6) Uani 1 1 d .
C47 C -0.0665(3) 0.29056(16) 1.08415(17) 0.0279(7) Uani 1 1 d .
H47A H -0.1216 0.2494 1.0443 0.042 Uiso 1 1 calc R
H47B H -0.1301 0.3418 1.0863 0.042 Uiso 1 1 calc R
H47C H -0.0499 0.2669 1.1449 0.042 Uiso 1 1 calc R
C48 C 0.4708(3) 0.19906(17) 0.98118(18) 0.0295(7) Uani 1 1 d .
H48A H 0.5729 0.2246 0.9715 0.044 Uiso 1 1 calc R
H48B H 0.4337 0.1672 0.9274 0.044 Uiso 1 1 calc R
H48C H 0.4819 0.1611 1.0332 0.044 Uiso 1 1 calc R

loop_
_atom_site_aniso_label
_atom_site_aniso_U_11
_atom_site_aniso_U_22
_atom_site_aniso_U_33
_atom_site_aniso_U_23
_atom_site_aniso_U_13
_atom_site_aniso_U_12
Sn1 0.01247(10) 0.00819(8) 0.00876(9) 0.00068(6) -0.00009(6) -0.00114(7)
O1 0.0123(9) 0.0193(9) 0.0130(8) -0.0023(6) 0.0021(7) -0.0030(7)
N1 0.0130(11) 0.0100(9) 0.0101(10) 0.0010(7) -0.0014(8) 0.0006(8)
O2 0.0270(11) 0.0099(8) 0.0127(8) 0.0006(6) -0.0051(7) 0.0054(7)
O3 0.0135(10) 0.0125(8) 0.0118(8) 0.0039(6) -0.0034(7) -0.0018(7)
O4 0.0217(10) 0.0099(8) 0.0121(8) 0.0004(6) -0.0031(7) -0.0035(7)
C11 0.0163(14) 0.0191(13) 0.0122(12) -0.0015(10) 0.0014(10) 0.0008(11)
C12 0.0180(14) 0.0194(12) 0.0093(12) -0.0001(9) 0.0019(10) -0.0016(11)
C13 0.0188(15) 0.0368(16) 0.0161(13) -0.0013(11) 0.0044(11) 0.0013(12)
C14 0.0195(15) 0.0196(13) 0.0215(14) 0.0003(10) 0.0033(11) 0.0064(11)
C21 0.0289(16) 0.0114(12) 0.0173(13) 0.0024(10) -0.0043(11) 0.0028(11)
C22 0.0155(14) 0.0155(12) 0.0123(12) 0.0029(9) -0.0018(10) 0.0029(11)
C23 0.051(2) 0.0172(14) 0.0245(15) 0.0025(11) -0.0113(13) 0.0122(13)
C24 0.0414(19) 0.0227(15) 0.0283(15) 0.0078(11) -0.0007(13) -0.0121(13)
C31 0.0105(13) 0.0152(12) 0.0165(12) 0.0034(10) -0.0046(10) -0.0005(10)
C32 0.0137(14) 0.0120(12) 0.0153(12) -0.0007(9) -0.0035(10) -0.0021(10)
C41 0.0259(15) 0.0133(12) 0.0087(12) 0.0008(9) -0.0077(10) -0.0051(11)
C42 0.0285(16) 0.0156(12) 0.0120(13) -0.0016(9) -0.0072(11) -0.0009(11)
C43 0.050(2) 0.0127(13) 0.0190(14) -0.0012(10) -0.0128(13) 0.0004(13)
C44 0.058(2) 0.0180(14) 0.0210(15) 0.0071(11) -0.0105(14) -0.0181(15)
C45 0.0387(19) 0.0311(16) 0.0171(13) 0.0035(11) -0.0040(12) -0.0184(14)
C46 0.0244(15) 0.0221(13) 0.0122(12) 0.0002(10) -0.0059(11) -0.0083(12)
C47 0.0355(19) 0.0206(14) 0.0271(15) -0.0089(11) -0.0015(13) 0.0057(13)
C48 0.0185(16) 0.0366(16) 0.0331(16) -0.0015(12) 0.0002(12) -0.0085(13)

loop_
_atom_type_symbol
_atom_type_description
_atom_type_scat_dispersion_real
_atom_type_scat_dispersion_imag
_atom_type_scat_source
C C 0.0033 0.0016 'International Tables Vol C Tables 4.2.6.8 and 6.1.1.4'
H H 0.0000 0.0000 'International Tables Vol C Tables 4.2.6.8 and 6.1.1.4'
N N 0.0061 0.0033 'International Tables Vol C Tables 4.2.6.8 and 6.1.1.4'
O O 0.0106 0.0060 'International Tables Vol C Tables 4.2.6.8 and 6.1.1.4'
Sn Sn -0.6537 1.4246 'International Tables Vol C Tables 4.2.6.8 and 6.1.1.4'

loop_
_geom_angle_atom_site_label_1
_geom_angle_atom_site_label_2
_geom_angle_atom_site_label_3
_geom_angle
_geom_angle_site_symmetry_1
_geom_angle_site_symmetry_3
O1 Sn1 O2 119.65(6) . .
O1 Sn1 O4 101.49(6) . .
O2 Sn1 O4 86.86(6) . .
O1 Sn1 O3 126.67(6) . .
O2 Sn1 O3 97.33(6) . .
O4 Sn1 O3 118.73(6) . .
O1 Sn1 O3 88.25(6) . 3_557
O2 Sn1 O3 151.19(6) . 3_557
O4 Sn1 O3 80.04(6) . 3_557
O3 Sn1 O3 67.69(7) . 3_557
O1 Sn1 N1 77.33(6) . .
O2 Sn1 N1 75.61(6) . .
O4 Sn1 N1 158.50(6) . .
O3 Sn1 N1 76.50(6) . .
O3 Sn1 N1 121.14(6) 3_557 .
C11 O1 Sn1 116.57(13) . .
C12 N1 C32 114.58(17) . .
C12 N1 C22 113.64(17) . .
C32 N1 C22 110.29(18) . .
C12 N1 Sn1 105.61(13) . .
C32 N1 Sn1 105.26(12) . .
C22 N1 Sn1 106.67(13) . .
C21 O2 Sn1 116.83(13) . .
C31 O3 Sn1 114.98(12) . .
C31 O3 Sn1 126.43(13) . 3_557
Sn1 O3 Sn1 112.31(7) . 3_557
C41 O4 Sn1 122.26(13) . .
O1 C11 C13 106.5(2) . .
O1 C11 C14 109.99(18) . .
C13 C11 C14 109.9(2) . .
O1 C11 C12 109.43(19) . .
C13 C11 C12 109.05(19) . .
C14 C11 C12 111.8(2) . .
N1 C12 C11 112.08(17) . .
N1 C12 H12A 109.2 . .
C11 C12 H12A 109.2 . .
N1 C12 H12B 109.2 . .
C11 C12 H12B 109.2 . .
H12A C12 H12B 107.9 . .
C11 C13 H13A 109.5 . .
C11 C13 H13B 109.5 . .
H13A C13 H13B 109.5 . .
C11 C13 H13C 109.5 . .
H13A C13 H13C 109.5 . .
H13B C13 H13C 109.5 . .
C11 C14 H14A 109.5 . .
C11 C14 H14B 109.5 . .
H14A C14 H14B 109.5 . .
C11 C14 H14C 109.5 . .
H14A C14 H14C 109.5 . .
H14B C14 H14C 109.5 . .
O2 C21 C24 109.7(2) . .
O2 C21 C23 107.60(19) . .
C24 C21 C23 109.9(2) . .
O2 C21 C22 108.19(18) . .
C24 C21 C22 113.0(2) . .
C23 C21 C22 108.3(2) . .
N1 C22 C21 111.62(18) . .
N1 C22 H22A 109.3 . .
C21 C22 H22A 109.3 . .
N1 C22 H22B 109.3 . .
C21 C22 H22B 109.3 . .
H22A C22 H22B 108.0 . .
C21 C23 H23A 109.5 . .
C21 C23 H23B 109.5 . .
H23A C23 H23B 109.5 . .
C21 C23 H23C 109.5 . .
H23A C23 H23C 109.5 . .
H23B C23 H23C 109.5 . .
C21 C24 H24A 109.5 . .
C21 C24 H24B 109.5 . .
H24A C24 H24B 109.5 . .
C21 C24 H24C 109.5 . .
H24A C24 H24C 109.5 . .
H24B C24 H24C 109.5 . .
O3 C31 C32 108.40(18) . .
O3 C31 H31A 110.0 . .
C32 C31 H31A 110.0 . .
O3 C31 H31B 110.0 . .
C32 C31 H31B 110.0 . .
H31A C31 H31B 108.4 . .
N1 C32 C31 108.99(18) . .
N1 C32 H32A 109.9 . .
C31 C32 H32A 109.9 . .
N1 C32 H32B 109.9 . .
C31 C32 H32B 109.9 . .
H32A C32 H32B 108.3 . .
O4 C41 C42 120.0(2) . .
O4 C41 C46 119.0(2) . .
C42 C41 C46 121.0(2) . .
C43 C42 C41 118.3(3) . .
C43 C42 C47 120.4(2) . .
C41 C42 C47 121.3(2) . .
C44 C43 C42 121.5(3) . .
C44 C43 H43A 119.3 . .
C42 C43 H43A 119.3 . .
C45 C44 C43 119.5(2) . .
C45 C44 H44A 120.2 . .
C43 C44 H44A 120.2 . .
C44 C45 C46 121.0(3) . .
C44 C45 H45A 119.5 . .
C46 C45 H45A 119.5 . .
C45 C46 C41 118.6(2) . .
C45 C46 C48 120.5(2) . .
C41 C46 C48 121.0(2) . .
C42 C47 H47A 109.5 . .
C42 C47 H47B 109.5 . .
H47A C47 H47B 109.5 . .
C42 C47 H47C 109.5 . .
H47A C47 H47C 109.5 . .
H47B C47 H47C 109.5 . .
C46 C48 H48A 109.5 . .
C46 C48 H48B 109.5 . .
H48A C48 H48B 109.5 . .
C46 C48 H48C 109.5 . .
H48A C48 H48C 109.5 . .
H48B C48 H48C 109.5 . .

loop_
_geom_bond_atom_site_label_1
_geom_bond_atom_site_label_2
_geom_bond_distance
_geom_bond_site_symmetry_2
Sn1 O1 1.9780(15) .
Sn1 O2 1.9929(15) .
Sn1 O4 2.0241(14) .
Sn1 O3 2.0589(15) .
Sn1 O3 2.2040(14) 3_557
Sn1 N1 2.4009(18) .
O1 C11 1.430(3) .
N1 C12 1.474(3) .
N1 C32 1.481(3) .
N1 C22 1.487(3) .
O2 C21 1.424(3) .
O3 C31 1.441(2) .
O3 Sn1 2.2040(14) 3_557
O4 C41 1.374(3) .
C11 C13 1.517(3) .
C11 C14 1.523(3) .
C11 C12 1.533(3) .
C12 H12A 0.9700 .
C12 H12B 0.9700 .
C13 H13A 0.9600 .
C13 H13B 0.9600 .
C13 H13C 0.9600 .
C14 H14A 0.9600 .
C14 H14B 0.9600 .
C14 H14C 0.9600 .
C21 C24 1.517(4) .
C21 C23 1.524(3) .
C21 C22 1.532(3) .
C22 H22A 0.9700 .
C22 H22B 0.9700 .
C23 H23A 0.9600 .
C23 H23B 0.9600 .
C23 H23C 0.9600 .
C24 H24A 0.9600 .
C24 H24B 0.9600 .
C24 H24C 0.9600 .
C31 C32 1.511(3) .
C31 H31A 0.9700 .
C31 H31B 0.9700 .
C32 H32A 0.9700 .
C32 H32B 0.9700 .
C41 C42 1.395(3) .
C41 C46 1.398(3) .
C42 C43 1.393(3) .
C42 C47 1.498(3) .
C43 C44 1.378(4) .
C43 H43A 0.9300 .
C44 C45 1.377(4) .
C44 H44A 0.9300 .
C45 C46 1.395(3) .
C45 H45A 0.9300 .
C46 C48 1.492(4) .
C47 H47A 0.9600 .
C47 H47B 0.9600 .
C47 H47C 0.9600 .
C48 H48A 0.9600 .
C48 H48B 0.9600 .
C48 H48C 0.9600 .

loop_
_geom_torsion_atom_site_label_1
_geom_torsion_atom_site_label_2
_geom_torsion_atom_site_label_3
_geom_torsion_atom_site_label_4
_geom_torsion
_geom_torsion_site_symmetry_1
_geom_torsion_site_symmetry_4
O2 Sn1 O1 C11 -93.43(15) . .
O4 Sn1 O1 C11 173.63(14) . .
O3 Sn1 O1 C11 33.92(17) . .
O3 Sn1 O1 C11 94.17(14) 3_557 .
N1 Sn1 O1 C11 -28.33(14) . .
O1 Sn1 N1 C12 2.60(13) . .
O2 Sn1 N1 C12 128.13(14) . .
O4 Sn1 N1 C12 91.8(2) . .
O3 Sn1 N1 C12 -130.51(14) . .
O3 Sn1 N1 C12 -77.46(14) 3_557 .
O1 Sn1 N1 C32 124.20(14) . .
O2 Sn1 N1 C32 -110.27(14) . .
O4 Sn1 N1 C32 -146.61(17) . .
O3 Sn1 N1 C32 -8.92(13) . .
O3 Sn1 N1 C32 44.13(15) 3_557 .
O1 Sn1 N1 C22 -118.61(14) . .
O2 Sn1 N1 C22 6.92(13) . .
O4 Sn1 N1 C22 -29.4(3) . .
O3 Sn1 N1 C22 108.27(14) . .
O3 Sn1 N1 C22 161.32(12) 3_557 .
O1 Sn1 O2 C21 32.80(18) . .
O4 Sn1 O2 C21 134.23(16) . .
O3 Sn1 O2 C21 -107.19(16) . .
O3 Sn1 O2 C21 -163.11(14) 3_557 .
N1 Sn1 O2 C21 -33.21(16) . .
O1 Sn1 O3 C31 -84.36(15) . .
O2 Sn1 O3 C31 51.49(14) . .
O4 Sn1 O3 C31 141.91(13) . .
O3 Sn1 O3 C31 -154.07(17) 3_557 .
N1 Sn1 O3 C31 -21.75(13) . .
O1 Sn1 O3 Sn1 69.72(9) . 3_557
O2 Sn1 O3 Sn1 -154.44(7) . 3_557
O4 Sn1 O3 Sn1 -64.01(9) . 3_557
O3 Sn1 O3 Sn1 0.0 3_557 3_557
N1 Sn1 O3 Sn1 132.33(8) . 3_557
O1 Sn1 O4 C41 79.81(18) . .
O2 Sn1 O4 C41 -39.82(18) . .
O3 Sn1 O4 C41 -136.45(17) . .
O3 Sn1 O4 C41 165.94(18) 3_557 .
N1 Sn1 O4 C41 -4.7(3) . .
Sn1 O1 C11 C13 166.75(14) . .
Sn1 O1 C11 C14 -74.2(2) . .
Sn1 O1 C11 C12 49.0(2) . .
C32 N1 C12 C11 -94.7(2) . .
C22 N1 C12 C11 137.3(2) . .
Sn1 N1 C12 C11 20.7(2) . .
O1 C11 C12 N1 -43.8(2) . .
C13 C11 C12 N1 -159.99(19) . .
C14 C11 C12 N1 78.2(2) . .
Sn1 O2 C21 C24 -70.6(2) . .
Sn1 O2 C21 C23 169.89(16) . .
Sn1 O2 C21 C22 53.1(2) . .
C12 N1 C22 C21 -99.0(2) . .
C32 N1 C22 C21 130.8(2) . .
Sn1 N1 C22 C21 17.0(2) . .
O2 C21 C22 N1 -42.6(3) . .
C24 C21 C22 N1 79.1(2) . .
C23 C21 C22 N1 -158.90(19) . .
Sn1 O3 C31 C32 49.4(2) . .
Sn1 O3 C31 C32 -100.39(18) 3_557 .
C12 N1 C32 C31 151.38(18) . .
C22 N1 C32 C31 -78.9(2) . .
Sn1 N1 C32 C31 35.82(19) . .
O3 C31 C32 N1 -56.3(2) . .
Sn1 O4 C41 C42 93.4(2) . .
Sn1 O4 C41 C46 -90.2(2) . .
O4 C41 C42 C43 179.6(2) . .
C46 C41 C42 C43 3.2(3) . .
O4 C41 C42 C47 0.3(3) . .
C46 C41 C42 C47 -176.1(2) . .
C41 C42 C43 C44 -1.6(4) . .
C47 C42 C43 C44 177.8(2) . .
C42 C43 C44 C45 -0.7(4) . .
C43 C44 C45 C46 1.4(4) . .
C44 C45 C46 C41 0.2(3) . .
C44 C45 C46 C48 -179.3(2) . .
O4 C41 C46 C45 -179.02(19) . .
C42 C41 C46 C45 -2.6(3) . .
O4 C41 C46 C48 0.5(3) . .
C42 C41 C46 C48 176.9(2) . .
